data_2010919
loop_
_publ_author_name
'Hensen, Karl'
'Mayr-Stein, Ralf'
'Spangenberg, Bj\"orn'
'Bolte, Michael'

_publ_section_title
;
 Complexes of mixed silicon halides with 4-picoline
;
_journal_issue 5
_journal_name_full 'Acta Crystallographica Section C'
_journal_page_first 610
_journal_page_last 613
_journal_paper_doi 10.1107/S010827010000278X
_journal_volume 56
_journal_year 2000
_chemical_formula_sum 'C12 H14 Cl4 N2 Si'
_chemical_formula_weight 356.14
_chemical_name_systematic ?
_space_group_IT_number 53
_symmetry_cell_setting orthorhombic
_symmetry_space_group_name_Hall '-P 2ac 2'
_symmetry_space_group_name_H-M 'P m n a'
_audit_creation_method SHELXL-97
_cell_angle_alpha 90.00
_cell_angle_beta 90.00
_cell_angle_gamma 90.00
_cell_formula_units_Z 2
_cell_length_a 7.17660(10)
_cell_length_b 7.89110(10)
_cell_length_c 13.70360(10)
_cell_measurement_reflns_used 8192
_cell_measurement_temperature 173(2)
_cell_measurement_theta_max 25
_cell_measurement_theta_min 1
_cell_volume 776.052(16)
_computing_cell_refinement SMART
_computing_data_collection 'SMART (Siemens, 1995)'
_computing_data_reduction 'SAINT  (Siemens, 1995)'
_computing_molecular_graphics 'XP (in SHELXTL-Plus, 1991)'
_computing_structure_refinement 'SHELXL97 (Sheldrick, 1997)'
_computing_structure_solution 'SHELXS97 (Sheldrick, 1990)'
_diffrn_ambient_temperature 173(2)
_diffrn_measured_fraction_theta_full .996
_diffrn_measured_fraction_theta_max .996
_diffrn_measurement_device_type 'Siemens CCD three-circle diffractometer'
_diffrn_measurement_method \w
_diffrn_radiation_monochromator graphite
_diffrn_radiation_source 'fine-focus sealed tube'
_diffrn_radiation_type MoK\a
_diffrn_radiation_wavelength .71073
_diffrn_reflns_av_R_equivalents .0193
_diffrn_reflns_av_sigmaI/netI .0089
_diffrn_reflns_limit_h_max 8
_diffrn_reflns_limit_h_min -8
_diffrn_reflns_limit_k_max 9
_diffrn_reflns_limit_k_min -9
_diffrn_reflns_limit_l_max 16
_diffrn_reflns_limit_l_min -16
_diffrn_reflns_number 10172
_diffrn_reflns_theta_full 26.27
_diffrn_reflns_theta_max 26.27
_diffrn_reflns_theta_min 2.58
_diffrn_standards_decay_% 0
_diffrn_standards_interval_time 1080
_diffrn_standards_number 211
_exptl_absorpt_coefficient_mu .827
_exptl_absorpt_correction_T_max .7333
_exptl_absorpt_correction_T_min .6368
_exptl_absorpt_correction_type empirical
_exptl_absorpt_process_details '(SADABS; Sheldrick, 1996)'
_exptl_crystal_colour colourless
_exptl_crystal_density_diffrn 1.524
_exptl_crystal_density_method 'not measured'
_exptl_crystal_description block
_exptl_crystal_F_000 364
_exptl_crystal_size_max .60
_exptl_crystal_size_mid .40
_exptl_crystal_size_min .40
_refine_diff_density_max .260
_refine_diff_density_min -.180
_refine_ls_extinction_method none
_refine_ls_goodness_of_fit_ref 1.148
_refine_ls_hydrogen_treatment mixed
_refine_ls_matrix_type full
_refine_ls_number_parameters 56
_refine_ls_number_reflns 853
_refine_ls_number_restraints 0
_refine_ls_restrained_S_all 1.148
_refine_ls_R_factor_all .0216
_refine_ls_R_factor_gt .0202
_refine_ls_shift/su_max <0.001
_refine_ls_shift/su_mean .000
_refine_ls_structure_factor_coef Fsqd
_refine_ls_weighting_details 'calc w = 1/[\s^2^(Fo^2^)+(0.0314P)^2^+0.2249P] where P=(Fo^2^+2Fc^2^)/3'
_refine_ls_weighting_scheme calc
_refine_ls_wR_factor_ref .0579
_reflns_number_gt 815
_reflns_number_total 853
_reflns_threshold_expression I>2\s(I)
_cod_data_source_file ln1098.cif
_cod_data_source_block I
_cod_depositor_comments
;
The following automatic conversions were performed:
'_symmetry_cell_setting' value 'Orthorhombic' changed to 'orthorhombic'
according to '/home/saulius/struct/CIF-dictionaries/cif_core.dic'
dictionary named 'cif_core.dic' version 2.4.1 from 2010-06-29.

Automatic conversion script
Id: cif_fix_enum 1527 2010-12-29 10:47:43Z saulius 

The following automatic conversions were performed:

'_symmetry_cell_setting' value 'Orthorhombic' changed to
'orthorhombic' according to
/home/saulius/struct/CIF-dictionaries/cif_core.dic dictionary named
'cif_core.dic' version 2.4.1 from
2010-06-29.

'_exptl_absorpt_correction_type' value 'Empirical'
changed to 'empirical' according to
/home/saulius/struct/CIF-dictionaries/cif_core.dic dictionary named
'cif_core.dic' version 2.4.1 from 2010-06-29.

Automatic conversion script
Id: cif_fix_values 1715 2011-07-08 13:25:40Z adriana 
;
_cod_original_sg_symbol_H-M 'P m n a '
_cod_database_code 2010919
_cod_database_fobs_code 2010919

loop_
_symmetry_equiv_pos_as_xyz
'x, y, z'
'-x+1/2, -y, z+1/2'
'-x+1/2, y, -z+1/2'
'x, -y, -z'
'-x, -y, -z'
'x-1/2, y, -z-1/2'
'x-1/2, -y, z-1/2'
'-x, y, z'

loop_
_atom_site_label
_atom_site_fract_x
_atom_site_fract_y
_atom_site_fract_z
_atom_site_U_iso_or_equiv
_atom_site_adp_type
_atom_site_calc_flag
_atom_site_refinement_flags
_atom_site_occupancy
_atom_site_disorder_assembly
_atom_site_disorder_group
_atom_site_type_symbol
Si1 .0000 .5000 .5000 .01946(16) Uani d S 1 . . Si
Cl1 .21877(5) .33821(4) .43645(2) .03014(14) Uani d . 1 . . Cl
N1 .0000 .64104(17) .38019(10) .0208(3) Uani d S 1 . . N
C2 .0000 .8127(2) .38592(13) .0245(4) Uani d S 1 . . C
H2 .0000 .8642 .4486 .029 Uiso calc SR 1 . . H
C3 .0000 .9155(2) .30441(13) .0263(4) Uani d S 1 . . C
H3 .0000 1.0352 .3118 .032 Uiso calc SR 1 . . H
C4 .0000 .8439(2) .21074(13) .0237(4) Uani d S 1 . . C
C41 .0000 .9519(2) .11990(13) .0313(4) Uani d S 1 . . C
H41A .0000 .8795 .0618 .047 Uiso d SPR .50 A 1 H
H41B .1106 1.0248 .1195 .047 Uiso d PR .50 A 1 H
H41C .0000 1.0722 .1377 .047 Uiso d SPR .50 A 2 H
H41D .1083 .9268 .0814 .047 Uiso d PR .50 A 2 H
C5 .0000 .6671(2) .20496(13) .0251(4) Uani d S 1 . . C
H5 .0000 .6129 .1430 .030 Uiso calc SR 1 . . H
C6 .0000 .5706(2) .28969(12) .0249(4) Uani d S 1 . . C
H6 .0000 .4506 .2842 .030 Uiso calc SR 1 . . H

loop_
_atom_site_aniso_label
_atom_site_aniso_U_11
_atom_site_aniso_U_22
_atom_site_aniso_U_33
_atom_site_aniso_U_12
_atom_site_aniso_U_13
_atom_site_aniso_U_23
Si1 .0231(3) .0158(3) .0195(3) .000 .000 .0019(2)
Cl1 .0340(2) .0270(2) .0295(2) .01011(12) .00782(12) .00549(11)
N1 .0242(7) .0178(6) .0205(7) .000 .000 .0023(5)
C2 .0307(9) .0193(8) .0234(8) .000 .000 -.0003(6)
C3 .0312(9) .0185(8) .0292(9) .000 .000 .0040(7)
C4 .0196(8) .0263(9) .0253(9) .000 .000 .0076(7)
C41 .0337(10) .0325(9) .0275(9) .000 .000 .0114(8)
C5 .0282(9) .0264(9) .0206(8) .000 .000 .0006(6)
C6 .0309(9) .0196(8) .0242(8) .000 .000 .0006(7)

loop_
_atom_type_symbol
_atom_type_description
_atom_type_scat_dispersion_real
_atom_type_scat_dispersion_imag
_atom_type_scat_source
C C .0033 .0016 'International Tables Vol C Tables 4.2.6.8 and 6.1.1.4'
H H .0000 .0000 'International Tables Vol C Tables 4.2.6.8 and 6.1.1.4'
N N .0061 .0033 'International Tables Vol C Tables 4.2.6.8 and 6.1.1.4'
Cl Cl .1484 .1585 'International Tables Vol C Tables 4.2.6.8 and 6.1.1.4'
Si Si .0817 .0704 'International Tables Vol C Tables 4.2.6.8 and 6.1.1.4'

loop_
_geom_angle_atom_site_label_1
_geom_angle_atom_site_label_2
_geom_angle_atom_site_label_3
_geom_angle_site_symmetry_1
_geom_angle_site_symmetry_3
_geom_angle
_geom_angle_publ_flag
N1 Si1 N1 5_566 . 180.0000(10) ?
N1 Si1 Cl1 5_566 8 90.12(3) ?
N1 Si1 Cl1 . 8 89.88(3) ?
N1 Si1 Cl1 5_566 4_566 89.88(3) ?
N1 Si1 Cl1 . 4_566 90.12(3) ?
Cl1 Si1 Cl1 8 4_566 180.0 ?
N1 Si1 Cl1 5_566 5_566 89.88(3) ?
N1 Si1 Cl1 . 5_566 90.12(3) ?
Cl1 Si1 Cl1 8 5_566 89.098(18) ?
Cl1 Si1 Cl1 4_566 5_566 90.902(18) ?
N1 Si1 Cl1 5_566 . 90.12(3) ?
N1 Si1 Cl1 . . 89.88(3) y
Cl1 Si1 Cl1 8 . 90.902(18) ?
Cl1 Si1 Cl1 4_566 . 89.098(18) ?
Cl1 Si1 Cl1 5_566 . 179.999(12) ?
C2 N1 C6 . . 117.47(14) y
C2 N1 Si1 . . 120.81(12) ?
C6 N1 Si1 . . 121.72(11) ?
N1 C2 C3 . . 122.68(16) ?
N1 C2 H2 . . 118.7 ?
C3 C2 H2 . . 118.7 ?
C2 C3 C4 . . 120.22(15) ?
C2 C3 H3 . . 119.9 ?
C4 C3 H3 . . 119.9 ?
C5 C4 C3 . . 117.03(16) ?
C5 C4 C41 . . 121.17(17) ?
C3 C4 C41 . . 121.80(15) ?
C4 C41 H41A . . 109.9 ?
C4 C41 H41B . . 109.7 ?
H41A C41 H41B . . 109.7 ?
C4 C41 H41C . . 110.0 ?
H41A C41 H41C . . 140.1 ?
H41B C41 H41C . . 55.5 ?
C4 C41 H41D . . 109.7 ?
H41A C41 H41D . . 55.5 ?
H41B C41 H41D . . 57.4 ?
H41C C41 H41D . . 109.7 ?
C6 C5 C4 . . 120.01(17) ?
C6 C5 H5 . . 120.0 ?
C4 C5 H5 . . 120.0 ?
N1 C6 C5 . . 122.59(15) ?
N1 C6 H6 . . 118.7 ?
C5 C6 H6 . . 118.7 ?

loop_
_geom_bond_atom_site_label_1
_geom_bond_atom_site_label_2
_geom_bond_site_symmetry_2
_geom_bond_distance
_geom_bond_publ_flag
Si1 N1 5_566 1.9835(13) ?
Si1 N1 . 1.9835(13) y
Si1 Cl1 8 2.2030(3) ?
Si1 Cl1 4_566 2.2030(3) ?
Si1 Cl1 5_566 2.2030(3) ?
Si1 Cl1 . 2.2030(3) y
N1 C2 . 1.357(2) y
N1 C6 . 1.359(2) y
C2 C3 . 1.381(2) ?
C2 H2 . .9500 ?
C3 C4 . 1.403(3) ?
C3 H3 . .9500 ?
C4 C5 . 1.397(2) ?
C4 C41 . 1.509(2) ?
C41 H41A . .9800 ?
C41 H41B . .9800 ?
C41 H41C . .9800 ?
C41 H41D . .9600 ?
C5 C6 . 1.389(2) ?
C5 H5 . .9500 ?
C6 H6 . .9500 ?

loop_
_geom_torsion_atom_site_label_1
_geom_torsion_atom_site_label_2
_geom_torsion_atom_site_label_3
_geom_torsion_atom_site_label_4
_geom_torsion_site_symmetry_1
_geom_torsion
_geom_torsion_publ_flag
N1 Si1 N1 C2 5_566 .0(2) ?
Cl1 Si1 N1 C2 8 134.549(9) ?
Cl1 Si1 N1 C2 4_566 -45.451(9) ?
Cl1 Si1 N1 C2 5_566 45.451(9) ?
Cl1 Si1 N1 C2 . -134.548(9) ?
N1 Si1 N1 C6 5_566 180.0(2) ?
Cl1 Si1 N1 C6 8 -45.451(9) ?
Cl1 Si1 N1 C6 4_566 134.549(9) ?
Cl1 Si1 N1 C6 5_566 -134.549(9) ?
Cl1 Si1 N1 C6 . 45.452(9) y
C6 N1 C2 C3 . .0 ?
Si1 N1 C2 C3 . 180.0 ?
N1 C2 C3 C4 . .0 ?
C2 C3 C4 C5 . .0 ?
C2 C3 C4 C41 . 180.0 ?
C3 C4 C5 C6 . .0 ?
C41 C4 C5 C6 . 180.0 ?
C2 N1 C6 C5 . .0 ?
Si1 N1 C6 C5 . 180.0 ?
C4 C5 C6 N1 . .0 ?
